data_4034108
loop_
_publ_author_name
'Hokamp, Tobias'
'Wirth, Thomas'

_publ_section_title
;
 Structurally Defined \a-Tetralol-Based Chiral Hypervalent Iodine
 Reagents.
;
_journal_issue 13
_journal_name_full 'The Journal of organic chemistry'
_journal_page_first 8674
_journal_page_last 8682
_journal_paper_doi 10.1021/acs.joc.9b01315
_journal_volume 84
_journal_year 2019
_chemical_absolute_configuration ad
_chemical_formula_moiety 'C16 H21 I O6'
_chemical_formula_sum 'C16 H21 I O6'
_chemical_formula_weight 436.23
_space_group_crystal_system monoclinic
_space_group_IT_number 4
_space_group_name_Hall 'P 2yb'
_space_group_name_H-M_alt 'P 1 21 1'
_atom_sites_solution_hydrogens geom
_atom_sites_solution_primary Direct'
_audit_creation_method SHELXL-2013
_cell_angle_alpha 90
_cell_angle_beta 93.134(7)
_cell_angle_gamma 90
_cell_formula_units_Z 2
_cell_length_a 8.2418(5)
_cell_length_b 11.7243(6)
_cell_length_c 8.9435(6)
_cell_measurement_reflns_used 2996
_cell_measurement_temperature 150(2)
_cell_measurement_theta_max 27.1910
_cell_measurement_theta_min 4.1210
_cell_volume 862.91(9)
_computing_cell_refinement 'CrysAlisPro 1.171.39.45b (Rigaku OD, 2018)'
_computing_data_collection 'CrysAlisPro 1.171.39.45b (Rigaku OD, 2018)'
_computing_data_reduction 'CrysAlisPro 1.171.39.45b (Rigaku OD, 2018)'
_computing_molecular_graphics 'XShell and Mercury'
_computing_publication_material Xcif
_computing_structure_refinement 'SHELXL-2013 (Sheldrick, 2013)'
_computing_structure_solution ShelXS
_diffrn_ambient_temperature 150(2)
_diffrn_measured_fraction_theta_full 0.996
_diffrn_measured_fraction_theta_max 0.880
_diffrn_measurement_device_type 'Agilent Supernova Dual Atlas with CCD Detector'
_diffrn_measurement_method 'Omega scans'
_diffrn_radiation_type MoK\a
_diffrn_radiation_wavelength 0.71073
_diffrn_reflns_av_R_equivalents 0.0352
_diffrn_reflns_av_unetI/netI 0.0588
_diffrn_reflns_Laue_measured_fraction_full 0.996
_diffrn_reflns_Laue_measured_fraction_max 0.880
_diffrn_reflns_limit_h_max 11
_diffrn_reflns_limit_h_min -11
_diffrn_reflns_limit_k_max 16
_diffrn_reflns_limit_k_min -16
_diffrn_reflns_limit_l_max 12
_diffrn_reflns_limit_l_min -12
_diffrn_reflns_number 7801
_diffrn_reflns_point_group_measured_fraction_full 0.997
_diffrn_reflns_point_group_measured_fraction_max 0.882
_diffrn_reflns_theta_full 25.242
_diffrn_reflns_theta_max 29.775
_diffrn_reflns_theta_min 3.273
_diffrn_source 'Sealed tube'
_exptl_absorpt_coefficient_mu 1.882
_exptl_absorpt_correction_T_max 1.000
_exptl_absorpt_correction_T_min 0.775
_exptl_absorpt_correction_type gaussian
_exptl_absorpt_process_details
;
CrysAlisPro 1.171.39.45b (Rigaku Oxford Diffraction, 2018)
Numerical absorption correction based on gaussian integration over
			a multifaceted crystal model
Empirical absorption correction using spherical harmonics,
 implemented in SCALE3 ABSPACK scaling algorithm.
;
_exptl_crystal_colour Colourless
_exptl_crystal_density_diffrn 1.679
_exptl_crystal_description Block
_exptl_crystal_F_000 436
_exptl_crystal_size_max 0.189
_exptl_crystal_size_mid 0.172
_exptl_crystal_size_min 0.113
_refine_diff_density_max 1.246
_refine_diff_density_min -0.884
_refine_diff_density_rms 0.116
_refine_ls_abs_structure_details
;
 Refined as an inversion twin.
;
_refine_ls_abs_structure_Flack 0.00(3)
_refine_ls_extinction_method none
_refine_ls_goodness_of_fit_ref 1.067
_refine_ls_hydrogen_treatment constr
_refine_ls_matrix_type full
_refine_ls_number_parameters 209
_refine_ls_number_reflns 4077
_refine_ls_number_restraints 1
_refine_ls_restrained_S_all 1.067
_refine_ls_R_factor_all 0.0468
_refine_ls_R_factor_gt 0.0361
_refine_ls_shift/su_max 0.000
_refine_ls_shift/su_mean 0.000
_refine_ls_structure_factor_coef Fsqd
_refine_ls_weighting_details 'w=1/[\s^2^(Fo^2^)+(0.0184P)^2^+0.5707P] where P=(Fo^2^+2Fc^2^)/3'
_refine_ls_weighting_scheme calc
_refine_ls_wR_factor_gt 0.0614
_refine_ls_wR_factor_ref 0.0703
_reflns_Friedel_coverage 0.915
_reflns_Friedel_fraction_full 0.999
_reflns_Friedel_fraction_max 0.883
_reflns_number_gt 3597
_reflns_number_total 4077
_reflns_threshold_expression 'I > 2\s(I)'
_cod_data_source_file jo9b01315_si_003.cif
_cod_data_source_block rm1822c
_cod_depositor_comments
;
The following automatic conversions were performed:

data item '_chemical_absolute_configuration' value 'Ad' was changed
to 'ad' in accordance with the
/home/data/users/saulius/crontab/automatic-downloads/current/ACS/lib/dictionaries/cif_core.dic
dictionary named 'cif_core.dic' version 2.4.2 last updated on
2011-04-26.

data item '_exptl_absorpt_correction_type' value 'Gaussian' was
changed to 'gaussian' in accordance with the
/home/data/users/saulius/crontab/automatic-downloads/current/ACS/lib/dictionaries/cif_core.dic
dictionary named 'cif_core.dic' version 2.4.2 last updated on
2011-04-26.

Automatic conversion script
Id: cif_fix_values 6909 2019-04-08 15:41:33Z antanas 
;
_cod_original_sg_symbol_H-M 'P 21'
_cod_database_code 4034108
_shelx_space_group_comment
;
The symmetry employed for this shelxl refinement is uniquely defined
by the following loop, which should always be used as a source of
symmetry information in preference to the above space-group names.
They are only intended as comments.
;
_shelx_estimated_absorpt_t_min 0.717
_shelx_estimated_absorpt_t_max 0.815
_shelxl_version_number 2013-3

loop_
_space_group_symop_operation_xyz
'x, y, z'
'-x, y+1/2, -z'

loop_
_atom_site_label
_atom_site_type_symbol
_atom_site_fract_x
_atom_site_fract_y
_atom_site_fract_z
_atom_site_U_iso_or_equiv
_atom_site_adp_type
_atom_site_occupancy
_atom_site_site_symmetry_order
_atom_site_calc_flag
_atom_site_refinement_flags_posn
_atom_site_refinement_flags_adp
I1 I 0.83428(4) 0.66605(5) 0.48226(4) 0.02514(11) Uani 1 1 d . .
O1 O 0.7375(6) 0.5765(4) 0.2846(5) 0.0292(11) Uani 1 1 d . .
C10 C 0.8001(9) 0.6230(6) 0.1664(8) 0.0268(16) Uani 1 1 d . .
O2 O 0.9126(6) 0.7217(4) 0.7029(5) 0.0305(11) Uani 1 1 d . .
O4 O 0.8646(9) 0.8973(6) 0.6175(9) 0.040(2) Uani 1 1 d . .
C5 C 0.8438(13) 0.4350(9) 0.6168(12) 0.028(2) Uani 1 1 d . .
H5 H 0.9508 0.4367 0.5825 0.034 Uiso 1 1 calc R U
O3 O 0.8976(7) 0.6996(4) 0.1759(6) 0.0379(15) Uani 1 1 d . .
C1 C 0.6296(9) 0.3394(6) 0.7375(8) 0.0279(16) Uani 1 1 d . .
C2 C 0.5279(8) 0.4345(6) 0.7191(7) 0.0243(15) Uani 1 1 d . .
C6 C 0.7870(9) 0.3408(6) 0.6906(8) 0.0299(16) Uani 1 1 d . .
H6 H 0.8560 0.2769 0.7092 0.036 Uiso 1 1 calc R U
O5 O 0.5641(7) 0.2478(4) 0.8068(6) 0.0366(13) Uani 1 1 d . .
C13 C 0.9465(12) 0.8711(7) 0.8766(9) 0.048(2) Uani 1 1 d . .
H13A H 0.9720 0.8043 0.9394 0.072 Uiso 1 1 calc R U
H13B H 0.8539 0.9119 0.9155 0.072 Uiso 1 1 calc R U
H13C H 1.0410 0.9219 0.8780 0.072 Uiso 1 1 calc R U
C9 C 0.2935(9) 0.6032(6) 0.6305(8) 0.0326(17) Uani 1 1 d . .
H9A H 0.2268 0.6735 0.6258 0.039 Uiso 1 1 calc R U
H9B H 0.2564 0.5533 0.5461 0.039 Uiso 1 1 calc R U
C4 C 0.7391(8) 0.5278(5) 0.5941(7) 0.0217(14) Uani 1 1 d . .
C15 C 0.6632(10) 0.1478(9) 0.8216(8) 0.044(2) Uani 1 1 d . .
H15A H 0.6046 0.0883 0.8735 0.066 Uiso 1 1 calc R U
H15B H 0.7642 0.1662 0.8796 0.066 Uiso 1 1 calc R U
H15C H 0.6888 0.1205 0.7221 0.066 Uiso 1 1 calc R U
C11 C 0.7336(10) 0.5760(7) 0.0184(8) 0.0392(19) Uani 1 1 d . .
H11A H 0.6578 0.5137 0.0363 0.059 Uiso 1 1 calc R U
H11B H 0.8233 0.5472 -0.0386 0.059 Uiso 1 1 calc R U
H11C H 0.6765 0.6366 -0.0387 0.059 Uiso 1 1 calc R U
C12 C 0.9044(9) 0.8331(6) 0.7179(9) 0.0304(17) Uani 1 1 d . .
C14 C 0.4726(8) 0.6338(5) 0.6170(8) 0.0314(18) Uani 1 1 d . .
H14 H 0.4873 0.6643 0.5142 0.038 Uiso 1 1 calc R U
C3 C 0.5808(8) 0.5307(6) 0.6422(7) 0.0221(14) Uani 1 1 d . .
C7 C 0.3577(9) 0.4277(7) 0.7780(9) 0.0356(18) Uani 1 1 d . .
H7A H 0.2918 0.3734 0.7154 0.043 Uiso 1 1 calc R U
H7B H 0.3658 0.3974 0.8815 0.043 Uiso 1 1 calc R U
C8 C 0.2714(9) 0.5420(6) 0.7780(8) 0.0350(18) Uani 1 1 d . .
H8A H 0.3165 0.5893 0.8621 0.042 Uiso 1 1 calc R U
H8B H 0.1542 0.5302 0.7918 0.042 Uiso 1 1 calc R U
O6 O 0.5301(6) 0.7164(4) 0.7243(5) 0.0311(11) Uani 1 1 d . .
C16 C 0.4642(10) 0.8281(6) 0.6988(10) 0.042(2) Uani 1 1 d . .
H16A H 0.5046 0.8794 0.7790 0.063 Uiso 1 1 calc R U
H16B H 0.3453 0.8246 0.6977 0.063 Uiso 1 1 calc R U
H16C H 0.4975 0.8569 0.6023 0.063 Uiso 1 1 calc R U

loop_
_atom_site_aniso_label
_atom_site_aniso_U_11
_atom_site_aniso_U_22
_atom_site_aniso_U_33
_atom_site_aniso_U_23
_atom_site_aniso_U_13
_atom_site_aniso_U_12
I1 0.02614(19) 0.02570(18) 0.02347(18) 0.0007(3) 0.00036(13) -0.0022(3)
O1 0.035(3) 0.030(3) 0.022(2) 0.001(2) -0.001(2) -0.009(2)
C10 0.031(4) 0.026(3) 0.023(3) -0.004(3) 0.003(3) 0.008(3)
O2 0.037(3) 0.031(3) 0.023(2) -0.002(2) -0.007(2) -0.004(2)
O4 0.068(6) 0.022(4) 0.029(4) 0.004(3) 0.002(4) -0.002(4)
C5 0.027(5) 0.030(6) 0.028(6) -0.004(5) 0.002(4) 0.001(4)
O3 0.040(3) 0.043(4) 0.031(3) 0.000(2) 0.002(3) -0.015(3)
C1 0.039(4) 0.022(3) 0.023(4) -0.003(3) 0.005(3) -0.003(3)
C2 0.025(4) 0.031(4) 0.018(3) 0.000(3) 0.002(3) 0.003(3)
C6 0.031(4) 0.026(3) 0.033(4) -0.002(3) 0.003(3) 0.003(3)
O5 0.047(3) 0.026(3) 0.037(3) 0.005(2) 0.010(3) -0.002(2)
C13 0.074(6) 0.037(4) 0.034(5) -0.007(4) 0.005(4) -0.017(4)
C9 0.029(4) 0.041(4) 0.028(4) -0.006(3) -0.001(3) 0.004(3)
C4 0.031(4) 0.020(3) 0.015(3) 0.002(3) 0.003(3) -0.003(3)
C15 0.055(5) 0.037(7) 0.039(4) 0.009(4) 0.003(3) 0.001(4)
C11 0.048(5) 0.043(5) 0.026(4) -0.001(3) 0.001(3) 0.001(4)
C12 0.031(4) 0.025(4) 0.036(4) -0.003(3) 0.008(3) -0.008(3)
C14 0.020(3) 0.036(5) 0.037(4) -0.015(3) -0.005(3) 0.006(3)
C3 0.026(4) 0.022(3) 0.019(3) -0.001(3) -0.002(3) -0.003(3)
C7 0.035(4) 0.040(4) 0.033(4) -0.002(4) 0.011(3) -0.006(4)
C8 0.027(4) 0.044(5) 0.034(4) -0.009(4) 0.007(3) 0.002(4)
O6 0.034(3) 0.025(2) 0.033(3) -0.008(2) -0.007(2) 0.005(2)
C16 0.043(5) 0.026(4) 0.056(6) -0.007(4) -0.008(4) 0.014(4)

loop_
_atom_type_symbol
_atom_type_description
_atom_type_scat_dispersion_real
_atom_type_scat_dispersion_imag
_atom_type_scat_source
C C 0.0033 0.0016 'International Tables Vol C Tables 4.2.6.8 and 6.1.1.4'
H H 0.0000 0.0000 'International Tables Vol C Tables 4.2.6.8 and 6.1.1.4'
O O 0.0106 0.0060 'International Tables Vol C Tables 4.2.6.8 and 6.1.1.4'
I I -0.4742 1.8119 'International Tables Vol C Tables 4.2.6.8 and 6.1.1.4'

loop_
_geom_angle_atom_site_label_1
_geom_angle_atom_site_label_2
_geom_angle_atom_site_label_3
_geom_angle
C4 I1 O2 84.1(2)
C4 I1 O1 83.3(2)
O2 I1 O1 167.36(17)
C10 O1 I1 108.1(4)
O3 C10 O1 122.6(7)
O3 C10 C11 122.9(7)
O1 C10 C11 114.4(7)
C12 O2 I1 112.5(4)
C6 C5 C4 118.0(8)
C6 C5 H5 121.0
C4 C5 H5 121.0
O5 C1 C6 123.2(6)
O5 C1 C2 115.5(6)
C6 C1 C2 121.3(6)
C1 C2 C3 119.9(6)
C1 C2 C7 118.3(6)
C3 C2 C7 121.8(6)
C5 C6 C1 120.2(8)
C5 C6 H6 119.9
C1 C6 H6 119.9
C1 O5 C15 116.6(6)
C12 C13 H13A 109.5
C12 C13 H13B 109.5
H13A C13 H13B 109.5
C12 C13 H13C 109.5
H13A C13 H13C 109.5
H13B C13 H13C 109.5
C8 C9 C14 109.9(6)
C8 C9 H9A 109.7
C14 C9 H9A 109.7
C8 C9 H9B 109.7
C14 C9 H9B 109.7
H9A C9 H9B 108.2
C5 C4 C3 123.7(7)
C5 C4 I1 115.5(6)
C3 C4 I1 120.8(5)
O5 C15 H15A 109.5
O5 C15 H15B 109.5
H15A C15 H15B 109.5
O5 C15 H15C 109.5
H15A C15 H15C 109.5
H15B C15 H15C 109.5
C10 C11 H11A 109.5
C10 C11 H11B 109.5
H11A C11 H11B 109.5
C10 C11 H11C 109.5
H11A C11 H11C 109.5
H11B C11 H11C 109.5
O4 C12 O2 124.0(7)
O4 C12 C13 123.7(7)
O2 C12 C13 112.3(7)
O6 C14 C3 105.7(5)
O6 C14 C9 113.1(5)
C3 C14 C9 111.4(6)
O6 C14 H14 108.8
C3 C14 H14 108.8
C9 C14 H14 108.8
C4 C3 C2 116.9(6)
C4 C3 C14 121.8(6)
C2 C3 C14 121.3(6)
C8 C7 C2 113.2(6)
C8 C7 H7A 108.9
C2 C7 H7A 108.9
C8 C7 H7B 108.9
C2 C7 H7B 108.9
H7A C7 H7B 107.8
C7 C8 C9 109.8(6)
C7 C8 H8A 109.7
C9 C8 H8A 109.7
C7 C8 H8B 109.7
C9 C8 H8B 109.7
H8A C8 H8B 108.2
C14 O6 C16 113.9(5)
O6 C16 H16A 109.5
O6 C16 H16B 109.5
H16A C16 H16B 109.5
O6 C16 H16C 109.5
H16A C16 H16C 109.5
H16B C16 H16C 109.5

loop_
_geom_bond_atom_site_label_1
_geom_bond_atom_site_label_2
_geom_bond_distance
I1 C4 2.081(6)
I1 O2 2.144(4)
I1 O1 2.170(5)
O1 C10 1.319(8)
C10 O3 1.205(8)
C10 C11 1.509(10)
O2 C12 1.314(8)
O4 C12 1.204(10)
C5 C6 1.381(12)
C5 C4 1.396(12)
C5 H5 0.9500
C1 O5 1.365(8)
C1 C6 1.385(10)
C1 C2 1.399(10)
C2 C3 1.403(9)
C2 C7 1.527(9)
C6 H6 0.9500
O5 C15 1.431(10)
C13 C12 1.510(10)
C13 H13A 0.9800
C13 H13B 0.9800
C13 H13C 0.9800
C9 C8 1.521(10)
C9 C14 1.530(10)
C9 H9A 0.9900
C9 H9B 0.9900
C4 C3 1.396(9)
C15 H15A 0.9800
C15 H15B 0.9800
C15 H15C 0.9800
C11 H11A 0.9800
C11 H11B 0.9800
C11 H11C 0.9800
C14 O6 1.426(7)
C14 C3 1.512(9)
C14 H14 1.0000
C7 C8 1.518(10)
C7 H7A 0.9900
C7 H7B 0.9900
C8 H8A 0.9900
C8 H8B 0.9900
O6 C16 1.432(8)
C16 H16A 0.9800
C16 H16B 0.9800
C16 H16C 0.9800
